data_7700349
loop_
_publ_author_name
'Banerjee, Abhisek'
'Frontera, Antonio'
'Chattopadhyay, Shouvik'

_publ_section_title
;
 Methylene spacer regulated variation in molecular and crystalline
 architectures of cobalt(iii) complexes with reduced Schiff base ligands:
 a combined experimental and theoretical study.
;
_journal_issue 30
_journal_name_full 'Dalton transactions (Cambridge, England : 2003)'
_journal_page_first 11433
_journal_page_last 11447
_journal_paper_doi 10.1039/c9dt01818b
_journal_volume 48
_journal_year 2019
_chemical_formula_moiety 'C46 H64 Co2 N16 Na2 O8'
_chemical_formula_sum 'C46 H64 Co2 N16 Na2 O8'
_chemical_formula_weight 1132.98
_space_group_crystal_system monoclinic
_space_group_IT_number 4
_space_group_name_Hall 'P 2yb'
_space_group_name_H-M_alt 'P 1 21 1'
_symmetry_space_group_name_Hall 'P 2yb'
_symmetry_space_group_name_H-M 'P 1 21 1'
_atom_sites_solution_hydrogens geom
_audit_creation_method SHELXL-2018/1
_audit_update_record
;
2019-06-01 deposited with the CCDC.    2019-06-25 downloaded from the CCDC.
;
_cell_angle_alpha 90
_cell_angle_beta 90.585(4)
_cell_angle_gamma 90
_cell_formula_units_Z 2
_cell_length_a 9.3617(14)
_cell_length_b 27.208(4)
_cell_length_c 10.4378(16)
_cell_measurement_reflns_used 900
_cell_measurement_temperature 273(2)
_cell_measurement_theta_max 25.180
_cell_measurement_theta_min 2.05
_cell_volume 2658.5(7)
_computing_structure_refinement 'SHELXL-2018/1 (Sheldrick, 2018)'
_computing_structure_solution 'SHELXT 2014/5 (Sheldrick, 2014)'
_diffrn_ambient_temperature 273(2)
_diffrn_measured_fraction_theta_full 0.991
_diffrn_measured_fraction_theta_max 0.991
_diffrn_measurement_device_type 'BRUKER SMART APEX II'
_diffrn_radiation_type MoK\a
_diffrn_radiation_wavelength 0.71073
_diffrn_reflns_av_R_equivalents 0.0657
_diffrn_reflns_av_unetI/netI 0.0354
_diffrn_reflns_Laue_measured_fraction_full 0.991
_diffrn_reflns_Laue_measured_fraction_max 0.991
_diffrn_reflns_limit_h_max 11
_diffrn_reflns_limit_h_min -11
_diffrn_reflns_limit_k_max 32
_diffrn_reflns_limit_k_min -32
_diffrn_reflns_limit_l_max 12
_diffrn_reflns_limit_l_min -12
_diffrn_reflns_number 60836
_diffrn_reflns_point_group_measured_fraction_full 0.987
_diffrn_reflns_point_group_measured_fraction_max 0.987
_diffrn_reflns_theta_full 25.180
_diffrn_reflns_theta_max 25.180
_diffrn_reflns_theta_min 1.951
_exptl_absorpt_coefficient_mu 0.707
_exptl_absorpt_correction_T_max 0.919
_exptl_absorpt_correction_T_min 0.749
_exptl_absorpt_correction_type multi-scan
_exptl_absorpt_process_details SADABS
_exptl_crystal_colour BROWN
_exptl_crystal_density_diffrn 1.415
_exptl_crystal_description BLOCK
_exptl_crystal_F_000 1184.0
_exptl_crystal_size_max 0.56
_exptl_crystal_size_mid 0.34
_exptl_crystal_size_min 0.12
_refine_diff_density_max 2.108
_refine_diff_density_min -1.052
_refine_diff_density_rms 0.235
_refine_ls_abs_structure_details
;
 Flack x determined using 4242 quotients [(I+)-(I-)]/[(I+)+(I-)]
 (Parsons, Flack and Wagner, Acta Cryst. B69 (2013) 249-259).
;
_refine_ls_abs_structure_Flack 0.335(5)
_refine_ls_extinction_method none
_refine_ls_goodness_of_fit_ref 1.150
_refine_ls_hydrogen_treatment constr
_refine_ls_matrix_type full
_refine_ls_number_parameters 667
_refine_ls_number_reflns 9459
_refine_ls_number_restraints 1
_refine_ls_restrained_S_all 1.150
_refine_ls_R_factor_all 0.0695
_refine_ls_R_factor_gt 0.0636
_refine_ls_shift/su_max 0.001
_refine_ls_shift/su_mean 0.000
_refine_ls_structure_factor_coef Fsqd
_refine_ls_weighting_details 'w=1/[\s^2^(Fo^2^)+(0.1177P)^2^+3.4414P] where P=(Fo^2^+2Fc^2^)/3'
_refine_ls_weighting_scheme calc
_refine_ls_wR_factor_gt 0.1798
_refine_ls_wR_factor_ref 0.1889
_reflns_Friedel_coverage 0.949
_reflns_Friedel_fraction_full 0.984
_reflns_Friedel_fraction_max 0.984
_reflns_number_gt 9209
_reflns_number_total 9577
_reflns_threshold_expression 'I > 2\s(I)'
_cod_data_source_file c9dt01818b2.cif
_cod_data_source_block 2
_cod_depositor_comments
;
The following automatic conversions were performed:

'_exptl_absorpt_correction_type' value 'MULTI-SCAN' changed to
'multi-scan' according to
/home/data/users/saulius/crontab/automatic-downloads/rss-feeds/RSC/lib/dictionaries/cif_core.dic
dictionary named 'cif_core.dic' version 2.4.2 from 2011-04-26.

Automatic conversion script
Id: cif_fix_values 4973 2017-02-22 13:04:09Z antanas 

 Adding full bibliography for 7700348--7700349.cif.
;
_cod_database_code 7700349
_shelx_shelxl_version_number 2018/1
_shelx_space_group_comment
;
The symmetry employed for this shelxl refinement is uniquely defined
by the following loop, which should always be used as a source of
symmetry information in preference to the above space-group names.
They are only intended as comments.
;

loop_
_space_group_symop_operation_xyz
'x, y, z'
'-x, y+1/2, -z'

loop_
_atom_site_label
_atom_site_type_symbol
_atom_site_fract_x
_atom_site_fract_y
_atom_site_fract_z
_atom_site_U_iso_or_equiv
_atom_site_adp_type
_atom_site_occupancy
_atom_site_site_symmetry_order
_atom_site_calc_flag
_atom_site_refinement_flags_posn
_atom_site_refinement_flags_adp
Co2 Co 0.79827(10) 0.61997(3) 0.91923(9) 0.0255(3) Uani 1 1 d . .
Co1 Co 0.52194(11) 0.39058(3) 0.43326(9) 0.0282(3) Uani 1 1 d . .
O4 O 0.9496(7) 0.4576(3) 0.4861(6) 0.0462(15) Uani 1 1 d . .
O5 O 0.6368(6) 0.5770(2) 0.9227(5) 0.0327(12) Uani 1 1 d . .
O7 O 0.3687(7) 0.5538(2) 0.8656(6) 0.0413(14) Uani 1 1 d . .
O2 O 0.6847(6) 0.4327(2) 0.4293(5) 0.0333(13) Uani 1 1 d . .
O6 O 0.7617(6) 0.6154(2) 0.7361(5) 0.0320(12) Uani 1 1 d . .
N14 N 0.6782(8) 0.6787(3) 0.9347(7) 0.0361(16) Uani 1 1 d . .
O1 O 0.5563(6) 0.3974(2) 0.6150(5) 0.0327(12) Uani 1 1 d . .
O3 O 0.7515(7) 0.3739(2) 0.7923(6) 0.0447(15) Uani 1 1 d . .
C38 C 0.7496(10) 0.5785(4) 1.1728(8) 0.0397(19) Uani 1 1 d . .
H38A H 0.798180 0.549136 1.143414 0.048 Uiso 1 1 calc R U
H38B H 0.765263 0.580907 1.264630 0.048 Uiso 1 1 calc R U
N1 N 0.3515(8) 0.3476(3) 0.4648(6) 0.0333(15) Uani 1 1 d . .
H1 H 0.387423 0.313809 0.464274 0.040 Uiso 1 1 calc R U
N2 N 0.5080(8) 0.3866(3) 0.2426(6) 0.0342(14) Uani 1 1 d . .
H2 H 0.567110 0.358385 0.218724 0.041 Uiso 1 1 calc R U
N9 N 0.8427(12) 0.4975(3) 0.7890(9) 0.057(2) Uani 1 1 d . .
N12 N 0.9636(8) 0.6640(3) 0.8910(7) 0.0360(16) Uani 1 1 d . .
H12 H 0.925812 0.697588 0.893384 0.043 Uiso 1 1 calc R U
O8 O 0.5648(7) 0.6405(3) 0.5624(6) 0.0453(15) Uani 1 1 d . .
N8 N 0.4727(11) 0.5146(3) 0.5586(8) 0.055(2) Uani 1 1 d . .
C44 C 0.5478(9) 0.5701(3) 1.0193(8) 0.0312(17) Uani 1 1 d . .
N11 N 0.9277(8) 0.5629(3) 0.9150(7) 0.0369(16) Uani 1 1 d . .
C2 C 1.0501(10) 0.4945(4) 0.5212(10) 0.052(3) Uani 1 1 d . .
H2A H 1.136444 0.490246 0.471765 0.063 Uiso 1 1 calc R U
H2B H 1.075100 0.490996 0.611104 0.063 Uiso 1 1 calc R U
C16 C 0.3920(12) 0.3384(4) 0.6940(8) 0.045(2) Uani 1 1 d . .
N13 N 0.8152(7) 0.6223(3) 1.1099(6) 0.0312(13) Uani 1 1 d . .
H13 H 0.755804 0.650164 1.135705 0.037 Uiso 1 1 calc R U
N16 N 0.4478(12) 0.6813(4) 0.8544(14) 0.079(3) Uani 1 1 d . .
N5 N 0.8613(15) 0.3261(6) 0.5266(15) 0.110(6) Uani 1 1 d . .
N15 N 0.5599(8) 0.6783(3) 0.8924(7) 0.0369(16) Uani 1 1 d . .
N10 N 0.8828(8) 0.5301(3) 0.8506(7) 0.0347(16) Uani 1 1 d . .
C43 C 0.4076(9) 0.5575(3) 0.9931(8) 0.0322(16) Uani 1 1 d . .
N7 N 0.4374(7) 0.4817(3) 0.4984(6) 0.0335(15) Uani 1 1 d . .
C3 C 0.9155(10) 0.4545(3) 0.3570(8) 0.0379(18) Uani 1 1 d . .
C21 C 0.5254(10) 0.3619(3) 0.6961(8) 0.0348(18) Uani 1 1 d . .
N6 N 0.3968(8) 0.4484(3) 0.4343(7) 0.0351(15) Uani 1 1 d . .
N3 N 0.6372(9) 0.3307(3) 0.4247(8) 0.0457(19) Uani 1 1 d . .
N4 N 0.7511(11) 0.3291(4) 0.4788(9) 0.059(2) Uani 1 1 d . .
C12 C 0.3600(13) 0.2881(4) 0.2286(11) 0.053(2) Uani 1 1 d . .
H12A H 0.387420 0.281533 0.141926 0.080 Uiso 1 1 calc R U
H12B H 0.443797 0.290098 0.282094 0.080 Uiso 1 1 calc R U
H12C H 0.299672 0.262028 0.258507 0.080 Uiso 1 1 calc R U
C46 C 0.313(2) 0.4662(5) 0.8458(15) 0.090(5) Uani 1 1 d . .
H46A H 0.238772 0.444582 0.816883 0.135 Uiso 1 1 calc R U
H46B H 0.398481 0.460019 0.797806 0.135 Uiso 1 1 calc R U
H46C H 0.332351 0.460499 0.935181 0.135 Uiso 1 1 calc R U
C6 C 0.8253(11) 0.4456(3) 0.1059(9) 0.043(2) Uani 1 1 d . .
H6 H 0.796337 0.442609 0.020796 0.051 Uiso 1 1 calc R U
C8 C 0.7720(9) 0.4398(3) 0.3319(7) 0.0306(16) Uani 1 1 d . .
C4 C 1.0073(10) 0.4631(4) 0.2599(9) 0.044(2) Uani 1 1 d . .
H4 H 1.101119 0.472200 0.278194 0.053 Uiso 1 1 calc R U
C26 C 0.6941(10) 0.6658(3) 0.5596(8) 0.0390(19) Uani 1 1 d . .
C36 C 0.9534(14) 0.7225(4) 1.1239(11) 0.057(3) Uani 1 1 d . .
H36A H 1.009323 0.748783 1.089004 0.086 Uiso 1 1 calc R U
H36B H 0.866643 0.719021 1.074889 0.086 Uiso 1 1 calc R U
H36C H 0.930658 0.729859 1.211355 0.086 Uiso 1 1 calc R U
C20 C 0.6300(12) 0.3484(3) 0.7906(8) 0.044(2) Uani 1 1 d . .
C27 C 0.7227(13) 0.7029(4) 0.4744(9) 0.054(3) Uani 1 1 d . .
H27 H 0.654685 0.712630 0.413960 0.065 Uiso 1 1 calc R U
C41 C 0.3577(11) 0.5524(4) 1.2191(9) 0.046(2) Uani 1 1 d . .
H41 H 0.294272 0.547043 1.285715 0.055 Uiso 1 1 calc R U
C31 C 0.7923(10) 0.6510(3) 0.6544(7) 0.0332(18) Uani 1 1 d . .
C34 C 1.0390(10) 0.6743(3) 1.1184(9) 0.0391(19) Uani 1 1 d . .
C13 C 0.1414(13) 0.3318(5) 0.1517(12) 0.064(3) Uani 1 1 d . .
H13A H 0.166159 0.323826 0.065108 0.096 Uiso 1 1 calc R U
H13B H 0.082345 0.306194 0.185974 0.096 Uiso 1 1 calc R U
H13C H 0.090141 0.362329 0.152934 0.096 Uiso 1 1 calc R U
C33 C 1.0855(10) 0.6630(4) 0.9825(9) 0.043(2) Uani 1 1 d . .
H33A H 1.156177 0.686948 0.956281 0.051 Uiso 1 1 calc R U
H33B H 1.129746 0.630789 0.980464 0.051 Uiso 1 1 calc R U
C37 C 0.9566(10) 0.6312(4) 1.1723(8) 0.042(2) Uani 1 1 d . .
H37A H 1.014251 0.601747 1.163694 0.050 Uiso 1 1 calc R U
H37B H 0.942029 0.636692 1.262995 0.050 Uiso 1 1 calc R U
C28 C 0.8619(14) 0.7267(4) 0.4811(10) 0.058(3) Uani 1 1 d . .
H28 H 0.885974 0.751221 0.423130 0.070 Uiso 1 1 calc R U
C18 C 0.4634(18) 0.2866(5) 0.8708(11) 0.076(4) Uani 1 1 d . .
H18 H 0.443775 0.260751 0.926137 0.091 Uiso 1 1 calc R U
C35 C 1.1778(14) 0.6790(5) 1.1985(13) 0.069(3) Uani 1 1 d . .
H35A H 1.233151 0.706083 1.167180 0.103 Uiso 1 1 calc R U
H35B H 1.154360 0.684651 1.286637 0.103 Uiso 1 1 calc R U
H35C H 1.232136 0.649234 1.191595 0.103 Uiso 1 1 calc R U
C9 C 0.5730(10) 0.4299(4) 0.1761(8) 0.0391(19) Uani 1 1 d . .
H9A H 0.560273 0.425763 0.084341 0.047 Uiso 1 1 calc R U
H9B H 0.521842 0.459300 0.200930 0.047 Uiso 1 1 calc R U
C11 C 0.2791(11) 0.3365(4) 0.2340(10) 0.045(2) Uani 1 1 d . .
C10 C 0.3681(11) 0.3783(3) 0.1786(9) 0.044(2) Uani 1 1 d . .
H10A H 0.384569 0.371463 0.088759 0.053 Uiso 1 1 calc R U
H10B H 0.312967 0.408399 0.183331 0.053 Uiso 1 1 calc R U
C32 C 1.0282(10) 0.6575(4) 0.7582(9) 0.042(2) Uani 1 1 d . .
H32A H 1.115283 0.676648 0.751939 0.050 Uiso 1 1 calc R U
H32B H 1.051816 0.623214 0.744346 0.050 Uiso 1 1 calc R U
C30 C 0.9220(10) 0.6743(3) 0.6584(8) 0.0386(19) Uani 1 1 d . .
C25 C 0.4420(13) 0.6626(5) 0.5009(11) 0.064(3) Uani 1 1 d . .
H25A H 0.431494 0.696421 0.528427 0.077 Uiso 1 1 calc R U
H25B H 0.452758 0.662130 0.408594 0.077 Uiso 1 1 calc R U
C24 C 0.3202(12) 0.6346(6) 0.5368(14) 0.077(4) Uani 1 1 d . .
H24A H 0.236209 0.648321 0.497374 0.115 Uiso 1 1 calc R U
H24B H 0.331816 0.601195 0.508969 0.115 Uiso 1 1 calc R U
H24C H 0.310647 0.635333 0.628266 0.115 Uiso 1 1 calc R U
C17 C 0.3631(16) 0.3011(4) 0.7788(11) 0.065(3) Uani 1 1 d . .
H17 H 0.275036 0.285313 0.774639 0.078 Uiso 1 1 calc R U
C23 C 1.0054(13) 0.3808(6) 0.8185(13) 0.071(4) Uani 1 1 d . .
H23A H 1.088035 0.366158 0.858195 0.106 Uiso 1 1 calc R U
H23B H 1.016673 0.380814 0.727150 0.106 Uiso 1 1 calc R U
H23C H 0.994982 0.413936 0.848297 0.106 Uiso 1 1 calc R U
C39 C 0.5938(10) 0.5727(3) 1.1476(8) 0.0349(17) Uani 1 1 d . .
C15 C 0.2926(11) 0.3557(4) 0.5956(9) 0.045(2) Uani 1 1 d . .
H15A H 0.274270 0.390436 0.608070 0.053 Uiso 1 1 calc R U
H15B H 0.202623 0.338292 0.603265 0.053 Uiso 1 1 calc R U
C45 C 0.2692(10) 0.5168(4) 0.8272(9) 0.050(2) Uani 1 1 d . .
H45A H 0.247319 0.521478 0.736955 0.060 Uiso 1 1 calc R U
H45B H 0.181398 0.521956 0.873897 0.060 Uiso 1 1 calc R U
C7 C 0.7271(10) 0.4369(3) 0.2044(8) 0.0363(18) Uani 1 1 d . .
C29 C 0.9536(12) 0.7126(4) 0.5716(9) 0.048(2) Uani 1 1 d . .
H29 H 1.041467 0.728383 0.578108 0.058 Uiso 1 1 calc R U
C5 C 0.9626(12) 0.4585(4) 0.1347(10) 0.050(2) Uani 1 1 d . .
H5 H 1.026772 0.464177 0.068915 0.060 Uiso 1 1 calc R U
C42 C 0.3121(10) 0.5484(4) 1.0933(9) 0.044(2) Uani 1 1 d . .
H42 H 0.217987 0.539766 1.074931 0.052 Uiso 1 1 calc R U
C14 C 0.2327(11) 0.3490(4) 0.3681(10) 0.048(2) Uani 1 1 d . .
H14A H 0.190820 0.381589 0.367854 0.057 Uiso 1 1 calc R U
H14B H 0.159273 0.325954 0.393785 0.057 Uiso 1 1 calc R U
C40 C 0.4997(11) 0.5644(3) 1.2452(8) 0.0409(19) Uani 1 1 d . .
H40 H 0.531037 0.566859 1.329775 0.049 Uiso 1 1 calc R U
C19 C 0.5905(16) 0.3108(4) 0.8787(10) 0.062(3) Uani 1 1 d . .
H19 H 0.654218 0.302474 0.944093 0.075 Uiso 1 1 calc R U
C22 C 0.8759(14) 0.3519(5) 0.8522(13) 0.066(3) Uani 1 1 d . .
H22A H 0.886350 0.318245 0.823016 0.079 Uiso 1 1 calc R U
H22B H 0.864601 0.351456 0.944491 0.079 Uiso 1 1 calc R U
C1 C 0.993(2) 0.5438(5) 0.4986(14) 0.083(4) Uani 1 1 d . .
H1A H 1.062989 0.567849 0.523142 0.125 Uiso 1 1 calc R U
H1B H 0.969591 0.547571 0.409383 0.125 Uiso 1 1 calc R U
H1C H 0.908309 0.548320 0.548583 0.125 Uiso 1 1 calc R U
Na2 Na 0.5530(4) 0.57390(14) 0.7161(3) 0.0437(9) Uani 1 1 d . .
Na1 Na 0.7663(4) 0.43809(14) 0.6345(3) 0.0421(8) Uani 1 1 d . .

loop_
_atom_site_aniso_label
_atom_site_aniso_U_11
_atom_site_aniso_U_22
_atom_site_aniso_U_33
_atom_site_aniso_U_23
_atom_site_aniso_U_13
_atom_site_aniso_U_12
Co2 0.0280(5) 0.0272(5) 0.0215(5) 0.0002(4) -0.0002(4) 0.0010(4)
Co1 0.0315(5) 0.0304(5) 0.0226(5) -0.0014(4) -0.0012(4) -0.0009(4)
O4 0.049(4) 0.058(4) 0.031(3) 0.003(3) -0.003(3) -0.009(3)
O5 0.037(3) 0.042(3) 0.019(3) 0.000(2) 0.001(2) -0.004(3)
O7 0.038(3) 0.057(4) 0.029(3) -0.002(3) -0.001(3) -0.009(3)
O2 0.030(3) 0.049(3) 0.022(3) -0.003(2) 0.003(2) -0.007(2)
O6 0.040(3) 0.033(3) 0.022(2) 0.003(2) 0.001(2) -0.003(3)
N14 0.041(4) 0.031(4) 0.036(4) 0.000(3) -0.004(3) 0.009(3)
O1 0.039(3) 0.033(3) 0.027(3) 0.002(2) -0.001(2) -0.003(2)
O3 0.051(4) 0.044(3) 0.039(3) 0.010(3) -0.004(3) 0.006(3)
C38 0.045(5) 0.048(5) 0.025(4) 0.010(4) 0.000(4) 0.005(4)
N1 0.042(4) 0.033(4) 0.025(3) -0.005(3) 0.004(3) -0.002(3)
N2 0.043(4) 0.030(3) 0.029(3) -0.003(3) -0.006(3) -0.001(3)
N9 0.080(7) 0.043(5) 0.049(5) -0.017(4) -0.009(5) -0.002(4)
N12 0.033(4) 0.039(4) 0.037(4) -0.001(3) 0.004(3) -0.001(3)
O8 0.045(4) 0.052(4) 0.039(3) 0.006(3) -0.012(3) 0.001(3)
N8 0.074(6) 0.050(5) 0.040(4) -0.012(4) 0.001(4) -0.008(4)
C44 0.038(4) 0.026(4) 0.030(4) 0.002(3) 0.002(3) 0.000(3)
N11 0.034(4) 0.035(4) 0.041(4) -0.006(3) -0.009(3) 0.004(3)
C2 0.033(5) 0.077(7) 0.047(6) -0.004(5) -0.014(4) -0.016(5)
C16 0.065(6) 0.046(5) 0.026(4) -0.014(4) 0.016(4) -0.019(4)
N13 0.033(3) 0.038(3) 0.022(3) -0.001(3) -0.001(2) -0.002(3)
N16 0.053(6) 0.068(6) 0.115(10) 0.006(6) -0.012(6) 0.009(5)
N5 0.074(8) 0.140(13) 0.114(11) -0.050(9) -0.037(8) 0.064(9)
N15 0.033(4) 0.036(4) 0.042(4) 0.001(3) -0.002(3) 0.008(3)
N10 0.041(4) 0.034(4) 0.029(4) -0.001(3) 0.000(3) 0.004(3)
C43 0.035(4) 0.036(4) 0.025(4) 0.000(3) 0.003(3) -0.005(3)
N7 0.034(4) 0.036(4) 0.030(3) -0.003(3) 0.001(3) 0.005(3)
C3 0.038(4) 0.044(5) 0.032(4) 0.000(3) -0.002(3) -0.002(4)
C21 0.043(5) 0.031(4) 0.030(4) -0.001(3) 0.008(4) -0.002(3)
N6 0.036(4) 0.038(4) 0.031(4) -0.003(3) -0.002(3) 0.001(3)
N3 0.050(5) 0.044(4) 0.042(4) -0.006(3) -0.010(4) 0.010(4)
N4 0.064(6) 0.059(5) 0.052(5) -0.018(4) -0.004(5) 0.027(5)
C12 0.066(7) 0.045(5) 0.048(6) -0.010(4) -0.010(5) -0.001(5)
C46 0.144(15) 0.061(8) 0.067(8) -0.011(6) 0.019(9) -0.028(9)
C6 0.050(5) 0.050(5) 0.028(4) 0.003(4) 0.015(4) -0.003(4)
C8 0.033(4) 0.038(4) 0.021(4) 0.003(3) 0.004(3) 0.002(3)
C4 0.039(5) 0.050(5) 0.044(5) 0.001(4) 0.008(4) -0.004(4)
C26 0.048(5) 0.044(5) 0.025(4) 0.001(3) 0.006(4) 0.004(4)
C36 0.082(8) 0.042(5) 0.048(6) -0.015(4) -0.008(5) 0.000(5)
C20 0.069(6) 0.037(4) 0.024(4) 0.001(3) 0.000(4) 0.000(4)
C27 0.074(7) 0.058(6) 0.031(5) 0.016(4) -0.010(5) 0.009(5)
C41 0.048(5) 0.056(6) 0.035(5) 0.003(4) 0.017(4) -0.005(4)
C31 0.050(5) 0.032(4) 0.018(4) 0.001(3) 0.009(3) 0.004(3)
C34 0.035(4) 0.045(5) 0.037(5) -0.006(4) -0.011(4) -0.005(4)
C13 0.055(6) 0.078(8) 0.058(7) -0.001(6) -0.031(6) -0.018(6)
C33 0.032(4) 0.052(5) 0.044(5) 0.000(4) -0.009(4) -0.008(4)
C37 0.041(5) 0.053(6) 0.032(4) 0.001(4) -0.009(4) -0.006(4)
C28 0.098(9) 0.044(5) 0.032(5) 0.007(4) 0.007(5) 0.005(5)
C18 0.124(12) 0.067(7) 0.037(6) 0.014(5) 0.021(7) -0.030(8)
C35 0.065(7) 0.073(8) 0.067(8) -0.003(6) -0.021(6) -0.017(6)
C9 0.044(5) 0.048(5) 0.024(4) 0.003(4) -0.008(3) -0.003(4)
C11 0.055(6) 0.038(5) 0.042(5) -0.005(4) -0.017(4) -0.010(4)
C10 0.057(6) 0.043(5) 0.032(4) -0.002(4) -0.015(4) 0.001(4)
C32 0.036(4) 0.050(5) 0.040(5) -0.002(4) 0.009(4) -0.004(4)
C30 0.045(5) 0.042(5) 0.029(4) 0.005(3) 0.012(4) 0.000(4)
C25 0.062(7) 0.085(8) 0.046(6) 0.007(5) -0.014(5) 0.026(6)
C24 0.040(6) 0.115(12) 0.075(9) 0.006(7) -0.003(6) 0.014(6)
C17 0.093(9) 0.064(7) 0.038(6) 0.001(5) 0.015(6) -0.036(6)
C23 0.058(7) 0.094(10) 0.060(7) -0.003(6) -0.013(6) 0.026(6)
C39 0.045(5) 0.034(4) 0.026(4) 0.002(3) 0.004(3) -0.003(3)
C15 0.047(5) 0.050(5) 0.037(5) -0.014(4) 0.013(4) -0.018(4)
C45 0.032(5) 0.081(7) 0.039(5) -0.009(5) -0.002(4) -0.017(5)
C7 0.044(5) 0.040(4) 0.025(4) 0.002(3) 0.002(3) -0.003(4)
C29 0.066(7) 0.046(5) 0.034(5) 0.000(4) 0.017(4) -0.009(4)
C5 0.063(6) 0.049(5) 0.038(5) -0.001(4) 0.017(5) -0.002(5)
C42 0.033(4) 0.052(5) 0.046(5) -0.004(4) 0.009(4) -0.005(4)
C14 0.052(6) 0.040(5) 0.052(6) -0.005(4) -0.009(5) -0.006(4)
C40 0.051(5) 0.045(5) 0.026(4) 0.001(3) 0.000(4) -0.006(4)
C19 0.107(10) 0.050(6) 0.030(5) 0.008(4) 0.009(5) -0.004(6)
C22 0.067(7) 0.069(7) 0.061(7) 0.017(6) -0.013(6) 0.015(6)
C1 0.122(13) 0.062(7) 0.066(8) -0.012(6) -0.006(8) -0.033(8)
Na2 0.052(2) 0.054(2) 0.0248(16) 0.0000(14) -0.0037(15) -0.0162(17)
Na1 0.048(2) 0.052(2) 0.0255(16) -0.0006(14) -0.0049(14) -0.0131(16)

loop_
_atom_type_symbol
_atom_type_description
_atom_type_scat_dispersion_real
_atom_type_scat_dispersion_imag
_atom_type_scat_source
C C 0.0033 0.0016 'International Tables Vol C Tables 4.2.6.8 and 6.1.1.4'
H H 0.0000 0.0000 'International Tables Vol C Tables 4.2.6.8 and 6.1.1.4'
N N 0.0061 0.0033 'International Tables Vol C Tables 4.2.6.8 and 6.1.1.4'
O O 0.0106 0.0060 'International Tables Vol C Tables 4.2.6.8 and 6.1.1.4'
Co Co 0.3494 0.9721 'International Tables Vol C Tables 4.2.6.8 and 6.1.1.4'
Na Na 0.0362 0.0249 'International Tables Vol C Tables 4.2.6.8 and 6.1.1.4'

loop_
_geom_angle_atom_site_label_1
_geom_angle_atom_site_label_2
_geom_angle_atom_site_label_3
_geom_angle
O5 Co2 O6 81.2(2)
O5 Co2 N14 92.5(3)
O6 Co2 N14 92.2(3)
O5 Co2 N11 90.3(3)
O6 Co2 N11 91.7(3)
N14 Co2 N11 175.6(3)
O5 Co2 N12 172.6(3)
O6 Co2 N12 91.3(3)
N14 Co2 N12 88.2(3)
N11 Co2 N12 89.5(3)
O5 Co2 N13 93.2(3)
O6 Co2 N13 174.1(3)
N14 Co2 N13 86.1(3)
N11 Co2 N13 90.3(3)
N12 Co2 N13 94.3(3)
O5 Co2 Na2 41.13(17)
O6 Co2 Na2 40.61(17)
N14 Co2 Na2 88.1(2)
N11 Co2 Na2 96.2(2)
N12 Co2 Na2 131.5(2)
N13 Co2 Na2 133.6(2)
O2 Co1 O1 80.7(2)
O2 Co1 N3 93.4(3)
O1 Co1 N3 92.2(3)
O2 Co1 N6 89.7(3)
O1 Co1 N6 90.6(3)
N3 Co1 N6 176.1(3)
O2 Co1 N2 93.1(3)
O1 Co1 N2 173.7(3)
N3 Co1 N2 86.5(3)
N6 Co1 N2 90.9(3)
O2 Co1 N1 171.8(3)
O1 Co1 N1 91.1(3)
N3 Co1 N1 87.9(3)
N6 Co1 N1 89.4(3)
N2 Co1 N1 95.0(3)
O2 Co1 Na1 40.64(17)
O1 Co1 Na1 40.57(18)
N3 Co1 Na1 88.7(3)
N6 Co1 Na1 95.2(2)
N2 Co1 Na1 133.1(2)
N1 Co1 Na1 131.4(2)
C3 O4 C2 116.1(7)
C3 O4 Na1 117.3(5)
C2 O4 Na1 118.0(6)
C44 O5 Co2 127.1(5)
C44 O5 Na2 119.9(5)
Co2 O5 Na2 105.5(3)
C43 O7 C45 119.2(7)
C43 O7 Na2 115.2(5)
C45 O7 Na2 116.8(5)
C8 O2 Co1 127.1(5)
C8 O2 Na1 120.6(5)
Co1 O2 Na1 106.2(3)
C31 O6 Co2 123.3(5)
C31 O6 Na2 119.8(5)
Co2 O6 Na2 105.4(2)
N15 N14 Co2 119.7(6)
C21 O1 Co1 121.6(5)
C21 O1 Na1 119.8(5)
Co1 O1 Na1 105.8(3)
C20 O3 C22 118.2(8)
C20 O3 Na1 115.1(5)
C22 O3 Na1 123.1(7)
C39 C38 N13 114.3(7)
C15 N1 C14 109.5(8)
C15 N1 Co1 111.5(5)
C14 N1 Co1 117.5(6)
C10 N2 C9 105.8(7)
C10 N2 Co1 120.4(6)
C9 N2 Co1 113.4(5)
N10 N9 Na1 171.3(8)
C33 N12 C32 105.8(7)
C33 N12 Co2 119.4(6)
C32 N12 Co2 112.4(6)
C26 O8 C25 118.3(8)
C26 O8 Na2 115.4(5)
C25 O8 Na2 124.4(7)
N7 N8 Na2 170.0(8)
O5 C44 C43 119.1(7)
O5 C44 C39 121.9(8)
C43 C44 C39 118.9(7)
N10 N11 Co2 112.9(6)
O4 C2 C1 111.5(9)
C17 C16 C21 120.5(11)
C17 C16 C15 124.3(10)
C21 C16 C15 115.2(8)
C37 N13 C38 107.7(7)
C37 N13 Co2 120.2(5)
C38 N13 Co2 112.6(5)
N16 N15 N14 175.3(10)
N9 N10 N11 178.0(9)
O7 C43 C44 116.8(7)
O7 C43 C42 122.8(8)
C44 C43 C42 120.4(8)
N8 N7 N6 177.8(9)
C4 C3 O4 125.1(8)
C4 C3 C8 121.1(8)
O4 C3 C8 113.9(7)
O1 C21 C16 121.7(8)
O1 C21 C20 118.6(8)
C16 C21 C20 119.7(8)
N7 N6 Co1 115.3(6)
N4 N3 Co1 119.8(7)
N5 N4 N3 177.2(12)
C5 C6 C7 120.3(9)
O2 C8 C7 122.8(8)
O2 C8 C3 119.3(7)
C7 C8 C3 117.8(7)
C3 C4 C5 120.4(9)
C27 C26 O8 123.5(9)
C27 C26 C31 122.6(9)
O8 C26 C31 113.9(7)
O3 C20 C19 126.3(10)
O3 C20 C21 116.9(8)
C19 C20 C21 116.7(10)
C26 C27 C28 118.4(9)
C42 C41 C40 119.3(8)
O6 C31 C30 121.2(8)
O6 C31 C26 121.4(8)
C30 C31 C26 117.4(8)
C37 C34 C33 109.9(8)
C37 C34 C36 112.3(8)
C33 C34 C36 111.2(8)
C37 C34 C35 107.0(8)
C33 C34 C35 106.0(9)
C36 C34 C35 110.2(9)
N12 C33 C34 111.9(8)
N13 C37 C34 114.6(7)
C29 C28 C27 118.5(9)
C19 C18 C17 119.2(10)
C7 C9 N2 114.1(7)
C14 C11 C12 112.1(9)
C14 C11 C10 110.3(8)
C12 C11 C10 110.9(9)
C14 C11 C13 106.8(10)
C12 C11 C13 108.6(9)
C10 C11 C13 107.9(9)
N2 C10 C11 115.3(8)
C30 C32 N12 109.1(7)
C31 C30 C29 120.9(9)
C31 C30 C32 117.3(7)
C29 C30 C32 121.8(9)
C24 C25 O8 107.3(10)
C16 C17 C18 121.1(11)
C40 C39 C44 120.4(8)
C40 C39 C38 121.5(8)
C44 C39 C38 117.7(7)
C16 C15 N1 111.0(8)
O7 C45 C46 116.6(11)
C8 C7 C6 119.7(8)
C8 C7 C9 118.8(7)
C6 C7 C9 121.2(8)
C28 C29 C30 122.1(11)
C6 C5 C4 120.7(9)
C41 C42 C43 120.1(8)
N1 C14 C11 113.7(9)
C39 C40 C41 120.8(8)
C18 C19 C20 122.6(12)
O3 C22 C23 109.4(10)
O6 Na2 O5 66.9(2)
O6 Na2 O7 132.8(2)
O5 Na2 O7 68.8(2)
O6 Na2 N8 131.1(3)
O5 Na2 N8 140.0(3)
O7 Na2 N8 93.9(3)
O6 Na2 O8 69.1(2)
O5 Na2 O8 125.4(3)
O7 Na2 O8 129.7(3)
N8 Na2 O8 93.7(3)
O6 Na2 Co2 33.95(14)
O5 Na2 Co2 33.35(16)
O7 Na2 Co2 99.60(18)
N8 Na2 Co2 152.3(3)
O8 Na2 Co2 95.95(19)
O1 Na1 O2 66.4(2)
O1 Na1 O4 132.9(3)
O2 Na1 O4 68.8(2)
O1 Na1 N9 130.2(3)
O2 Na1 N9 140.9(3)
O4 Na1 N9 94.3(3)
O1 Na1 O3 69.6(2)
O2 Na1 O3 125.3(3)
O4 Na1 O3 130.8(3)
N9 Na1 O3 92.7(3)
O1 Na1 Co1 33.67(14)
O2 Na1 Co1 33.15(15)
O4 Na1 Co1 99.80(19)
N9 Na1 Co1 152.0(3)
O3 Na1 Co1 96.1(2)

loop_
_geom_bond_atom_site_label_1
_geom_bond_atom_site_label_2
_geom_bond_distance
Co2 O5 1.912(6)
Co2 O6 1.942(5)
Co2 N14 1.961(7)
Co2 N11 1.971(7)
Co2 N12 1.982(8)
Co2 N13 1.996(6)
Co2 Na2 3.352(4)
Co1 O2 1.908(6)
Co1 O1 1.930(5)
Co1 N3 1.956(8)
Co1 N6 1.961(7)
Co1 N2 1.996(7)
Co1 N1 2.007(7)
Co1 Na1 3.350(3)
O4 C3 1.385(11)
O4 C2 1.421(12)
O4 Na1 2.383(8)
O5 C44 1.327(10)
O5 Na2 2.288(6)
O7 C43 1.380(10)
O7 C45 1.425(11)
O7 Na2 2.401(7)
O2 C8 1.325(9)
O2 Na1 2.272(6)
O6 C31 1.324(10)
O6 Na2 2.263(7)
N14 N15 1.188(10)
O1 C21 1.319(10)
O1 Na1 2.264(7)
O3 C20 1.334(13)
O3 C22 1.447(13)
O3 Na1 2.405(7)
C38 C39 1.487(13)
C38 N13 1.497(12)
N1 C15 1.494(11)
N1 C14 1.494(13)
N2 C10 1.481(12)
N2 C9 1.498(12)
N9 N10 1.156(12)
N9 Na1 2.387(9)
N12 C33 1.480(12)
N12 C32 1.528(11)
O8 C26 1.393(12)
O8 C25 1.442(12)
O8 Na2 2.424(7)
N8 N7 1.140(11)
N8 Na2 2.419(9)
C44 C43 1.381(12)
C44 C39 1.405(12)
N11 N10 1.191(10)
C2 C1 1.46(2)
C16 C17 1.374(15)
C16 C21 1.403(13)
C16 C15 1.457(16)
N13 C37 1.488(11)
N16 N15 1.121(13)
N5 N4 1.144(15)
C43 C42 1.405(12)
N7 N6 1.188(10)
C3 C4 1.356(13)
C3 C8 1.422(12)
C21 C20 1.431(14)
N3 N4 1.202(13)
C12 C11 1.522(15)
C46 C45 1.45(2)
C6 C5 1.363(15)
C6 C7 1.406(12)
C8 C7 1.394(12)
C4 C5 1.374(15)
C26 C27 1.372(14)
C26 C31 1.404(13)
C36 C34 1.539(14)
C20 C19 1.426(14)
C27 C28 1.456(17)
C41 C42 1.380(15)
C41 C40 1.393(14)
C31 C30 1.371(13)
C34 C37 1.516(13)
C34 C33 1.520(13)
C34 C35 1.543(14)
C13 C11 1.547(13)
C28 C29 1.327(16)
C18 C19 1.36(2)
C18 C17 1.39(2)
C9 C7 1.483(13)
C11 C14 1.509(15)
C11 C10 1.526(14)
C32 C30 1.504(13)
C30 C29 1.413(13)
C25 C24 1.424(19)
C23 C22 1.49(2)
C39 C40 1.372(12)
